data_2016638
loop_
_publ_author_name
'Sereda, Olha'
'Stoeckli-Evans, Helen'

_publ_section_title
;Poly[diaqua(\m-4,4'-bipyridine-\k^2^<i>N</i>:<i>N</i>')bis(\m-cyanido-\k^2^<i>C</i>:<i>N</i>)bis(cyanido-\k<i>C</i>)nickel(II)copper(II)]:
 a metal--organic cyanide-bridged framework
;
_journal_coeditor_code GD3207
_journal_issue 6
_journal_name_full 'Acta Crystallographica Section C'
_journal_page_first m221
_journal_page_last m223
_journal_paper_doi 10.1107/S0108270108011694
_journal_volume 64
_journal_year 2008
_chemical_formula_iupac '[Ni Cu (C N)4 (C10 H8 N2) (H2 O)2]'
_chemical_formula_moiety 'C14 H12 Cu N6 Ni O2'
_chemical_formula_sum 'C14 H12 Cu N6 Ni O2'
_chemical_formula_weight 418.55
_chemical_name_systematic
;
Poly[diaqua(\m-4,4'-bipyridine-\k^2^<i>N</i>:<i>N</i>')bis(\m~2~-cyanido-\
\k^2^C:N)bis(cyanido-\kC)nickel(II)copper(II)]
;
_space_group_IT_number 15
_symmetry_cell_setting monoclinic
_symmetry_space_group_name_Hall '-C 2yc'
_symmetry_space_group_name_H-M 'C 1 2/c 1'
_atom_sites_solution_hydrogens geom
_atom_sites_solution_primary direct
_atom_sites_solution_secondary difmap
_audit_creation_method SHELXL-97
_cell_angle_alpha 90.00
_cell_angle_beta 111.892(11)
_cell_angle_gamma 90.00
_cell_formula_units_Z 4
_cell_length_a 15.158(2)
_cell_length_b 14.8108(15)
_cell_length_c 7.4512(11)
_cell_measurement_reflns_used 1389
_cell_measurement_temperature 173(2)
_cell_measurement_theta_max 25.62
_cell_measurement_theta_min 2.00
_cell_volume 1552.2(4)
_computing_cell_refinement 'CELL in IPDS Software (Stoe & Cie, 2000)'
_computing_data_collection 'EXPOSE in IPDS Software (Stoe & Cie, 2000)'
_computing_data_reduction 'INTEGRATE in IPDS Software (Stoe & Cie, 2000)'
_computing_molecular_graphics 'PLATON (Spek, 2003)'
_computing_publication_material 'SHELXL97 (Sheldrick, 2008)'
_computing_structure_refinement 'SHELXL97 (Sheldrick, 2008)'
_computing_structure_solution 'SHELXS97 (Sheldrick, 2008)'
_diffrn_ambient_temperature 173(2)
_diffrn_detector_area_resol_mean 0.81\%A
_diffrn_measured_fraction_theta_full 0.990
_diffrn_measured_fraction_theta_max 0.990
_diffrn_measurement_device_type 'Stoe IPDS'
_diffrn_measurement_method '\f oscillation'
_diffrn_radiation_monochromator graphite
_diffrn_radiation_source 'fine-focus sealed tube'
_diffrn_radiation_type MoK\a
_diffrn_radiation_wavelength 0.71073
_diffrn_reflns_av_R_equivalents 0.0373
_diffrn_reflns_av_sigmaI/netI 0.0196
_diffrn_reflns_limit_h_max 18
_diffrn_reflns_limit_h_min -18
_diffrn_reflns_limit_k_max 16
_diffrn_reflns_limit_k_min -17
_diffrn_reflns_limit_l_max 8
_diffrn_reflns_limit_l_min -8
_diffrn_reflns_number 8011
_diffrn_reflns_theta_full 25.20
_diffrn_reflns_theta_max 25.20
_diffrn_reflns_theta_min 2.00
_diffrn_standards_decay_% 0
_diffrn_standards_number 0
_exptl_absorpt_coefficient_mu 2.603
_exptl_absorpt_correction_T_max 0.3516
_exptl_absorpt_correction_T_min 0.2461
_exptl_absorpt_correction_type multi-scan
_exptl_absorpt_process_details '(MULscanABS; Spek, 2003)'
_exptl_crystal_colour green
_exptl_crystal_density_diffrn 1.791
_exptl_crystal_density_method 'not measured'
_exptl_crystal_description block
_exptl_crystal_F_000 844
_exptl_crystal_size_max 0.50
_exptl_crystal_size_mid 0.45
_exptl_crystal_size_min 0.40
_refine_diff_density_max 0.220
_refine_diff_density_min -0.260
_refine_ls_extinction_coef 0.0011(3)
_refine_ls_extinction_expression Fc^*^=kFc[1+0.001xFc^2^\l^3^/sin(2\q)]^-1/4^
_refine_ls_extinction_method 'SHELXL97 (Sheldrick, 2008)'
_refine_ls_goodness_of_fit_ref 1.041
_refine_ls_hydrogen_treatment mixed
_refine_ls_matrix_type full
_refine_ls_number_parameters 120
_refine_ls_number_reflns 1389
_refine_ls_number_restraints 2
_refine_ls_restrained_S_all 1.043
_refine_ls_R_factor_all 0.0254
_refine_ls_R_factor_gt 0.0206
_refine_ls_shift/su_max_lt 0.001
_refine_ls_shift/su_mean <0.001
_refine_ls_structure_factor_coef Fsqd
_refine_ls_weighting_details 'calc w=1/[\s^2^(Fo^2^)+(0.0333P)^2^+0.7853P] where P=(Fo^2^+2Fc^2^)/3'
_refine_ls_weighting_scheme calc
_refine_ls_wR_factor_gt 0.0525
_refine_ls_wR_factor_ref 0.0539
_reflns_number_gt 1248
_reflns_number_total 1389
_reflns_threshold_expression I>2\s(I)
_cod_data_source_file gd3207.cif
_cod_data_source_block I
_cod_original_sg_symbol_H-M 'C 2/c'
_cod_database_code 2016638
_cod_database_fobs_code 2016638

loop_
_symmetry_equiv_pos_site_id
_symmetry_equiv_pos_as_xyz
1 x,y,z
2 -x,y,1/2-z
3 -x,-y,-z
4 x,-y,1/2+z
5 1/2+x,1/2+y,z
6 1/2-x,1/2+y,1/2-z
7 1/2-x,1/2-y,-z
8 1/2+x,1/2-y,1/2+z

loop_
_atom_site_aniso_label
_atom_site_aniso_U_11
_atom_site_aniso_U_22
_atom_site_aniso_U_33
_atom_site_aniso_U_12
_atom_site_aniso_U_13
_atom_site_aniso_U_23
Cu1 0.0142(2) 0.0125(2) 0.0231(2) -0.00070(10) -0.00210(10) 0.00340(10)
Ni1 0.0155(2) 0.0128(2) 0.0283(2) 0.0000 0.0000(2) 0.0000
O1W 0.0270(8) 0.0209(8) 0.0287(8) -0.0014(6) 0.0016(7) 0.0002(6)
N1 0.0171(8) 0.0176(8) 0.0226(8) 0.0003(6) 0.0023(7) 0.0028(6)
N8 0.0182(8) 0.0184(8) 0.0267(9) 0.0003(7) -0.0013(7) 0.0049(7)
N10 0.0368(11) 0.0283(10) 0.0420(11) 0.0139(9) 0.0077(9) 0.0064(9)
C2 0.0182(9) 0.0197(10) 0.0278(10) 0.0000(7) 0.0014(8) 0.0008(8)
C3 0.0209(10) 0.0165(9) 0.0284(10) 0.0001(7) 0.0031(8) 0.0021(8)
C4 0.0189(9) 0.0191(9) 0.0227(9) 0.0024(8) 0.0057(8) 0.0037(8)
C5 0.0218(10) 0.0218(10) 0.0212(9) 0.0011(8) -0.0004(8) 0.0013(8)
C6 0.0249(10) 0.0171(10) 0.0253(10) 0.0007(8) 0.0025(8) -0.0002(8)
C7 0.0188(10) 0.0182(10) 0.0268(10) 0.0056(8) 0.0017(8) 0.0055(8)
C9 0.0282(11) 0.0215(10) 0.0307(11) -0.0024(9) 0.0055(9) -0.0014(9)

loop_
_atom_site_type_symbol
_atom_site_label
_atom_site_fract_x
_atom_site_fract_y
_atom_site_fract_z
_atom_site_U_iso_or_equiv
_atom_site_thermal_displace_type
_atom_site_calc_flag
_atom_site_refinement_flags
_atom_site_occupancy
Cu Cu1 0.25000 0.25000 0.00000 0.01920(10) Uani . . 1.000
Ni Ni1 0.50000 0.48517(2) 0.25000 0.02120(10) Uani . . 1.000
O O1W 0.19674(10) 0.29463(10) 0.2554(2) 0.0281(5) Uani . . 1.000
N N1 0.33744(11) 0.15805(11) 0.1921(2) 0.0206(5) Uani . . 1.000
N N8 0.35317(11) 0.34047(11) 0.0831(2) 0.0239(5) Uani . . 1.000
N N10 0.34939(15) 0.62688(13) 0.0778(3) 0.0377(6) Uani . . 1.000
C C2 0.32545(14) 0.06920(13) 0.1632(3) 0.0240(6) Uani . . 1.000
C C3 0.38581(14) 0.00581(13) 0.2811(3) 0.0237(6) Uani . . 1.000
C C4 0.46528(13) 0.03304(13) 0.4376(3) 0.0208(5) Uani . . 1.000
C C5 0.47620(14) 0.12552(13) 0.4718(3) 0.0240(6) Uani . . 1.000
C C6 0.41181(14) 0.18454(13) 0.3492(3) 0.0244(6) Uani . . 1.000
C C7 0.40931(14) 0.39594(13) 0.1439(3) 0.0232(6) Uani . . 1.000
C C9 0.40768(15) 0.57362(14) 0.1433(3) 0.0284(6) Uani . . 1.000
H H1W 0.2405(17) 0.3173(17) 0.353(3) 0.047(8) Uiso . . 1.000
H H2W 0.178(2) 0.2458(14) 0.287(4) 0.048(8) Uiso . . 1.000
H H2 0.27240 0.04870 0.05550 0.0290 Uiso calc R 1.000
H H3 0.37310 -0.05670 0.25530 0.0280 Uiso calc R 1.000
H H5 0.52810 0.14780 0.57980 0.0290 Uiso calc R 1.000
H H6 0.42020 0.24730 0.37670 0.0290 Uiso calc R 1.000

loop_
_atom_type_symbol
_atom_type_description
_atom_type_scat_dispersion_real
_atom_type_scat_dispersion_imag
_atom_type_scat_source
C C 0.0033 0.0016 'International Tables Vol C Tables 4.2.6.8 and 6.1.1.4'
H H 0.0000 0.0000 'International Tables Vol C Tables 4.2.6.8 and 6.1.1.4'
N N 0.0061 0.0033 'International Tables Vol C Tables 4.2.6.8 and 6.1.1.4'
Cu Cu 0.3201 1.2651 'International Tables Vol C Tables 4.2.6.8 and 6.1.1.4'
Ni Ni 0.3393 1.1124 'International Tables Vol C Tables 4.2.6.8 and 6.1.1.4'
O O 0.0106 0.0060 'International Tables Vol C Tables 4.2.6.8 and 6.1.1.4'

loop_
_geom_angle_atom_site_label_1
_geom_angle_atom_site_label_2
_geom_angle_atom_site_label_3
_geom_angle_site_symmetry_1
_geom_angle_site_symmetry_3
_geom_angle
_geom_angle_publ_flag
O1W Cu1 N1 . . 87.19(6) yes
O1W Cu1 N8 . . 91.46(6) yes
O1W Cu1 O1W . 7_555 180 yes
O1W Cu1 N1 . 7_555 92.81(6) yes
O1W Cu1 N8 . 7_555 88.54(6) yes
N1 Cu1 N8 . . 90.09(7) yes
O1W Cu1 N1 7_555 . 92.81(6) n
N1 Cu1 N1 . 7_555 180 yes
N1 Cu1 N8 . 7_555 89.91(7) yes
O1W Cu1 N8 7_555 . 88.54(6) n
N1 Cu1 N8 7_555 . 89.91(7) n
N8 Cu1 N8 . 7_555 180 yes
O1W Cu1 N1 7_555 7_555 87.19(6) n
O1W Cu1 N8 7_555 7_555 91.46(6) n
N1 Cu1 N8 7_555 7_555 90.09(7) n
C7 Ni1 C9 . . 89.98(9) yes
C7 Ni1 C7 . 2_655 89.30(9) yes
C7 Ni1 C9 . 2_655 179.23(10) yes
C7 Ni1 C9 2_655 . 179.23(10) n
C9 Ni1 C9 . 2_655 90.74(10) yes
C7 Ni1 C9 2_655 2_655 89.98(9) n
H1W O1W H2W . . 110(2) no
Cu1 O1W H2W . . 103.4(19) no
Cu1 O1W H1W . . 113.5(17) no
C2 N1 C6 . . 116.57(17) n
Cu1 N1 C6 . . 121.66(13) n
Cu1 N1 C2 . . 121.73(13) n
Cu1 N8 C7 . . 173.32(17) n
N1 C2 C3 . . 123.50(19) n
C2 C3 C4 . . 120.05(18) no
C4 C4 C5 3_656 . 121.76(19) no
C3 C4 C5 . . 116.52(19) no
C3 C4 C4 . 3_656 121.72(18) no
C4 C5 C6 . . 119.87(19) no
N1 C6 C5 . . 123.37(18) n
Ni1 C7 N8 . . 178.18(19) yes
Ni1 C9 N10 . . 178.6(2) yes
N1 C2 H2 . . 118.00 no
C3 C2 H2 . . 118.00 no
C2 C3 H3 . . 120.00 no
C4 C3 H3 . . 120.00 no
C4 C5 H5 . . 120.00 no
C6 C5 H5 . . 120.00 no
N1 C6 H6 . . 118.00 no
C5 C6 H6 . . 118.00 no

loop_
_geom_bond_atom_site_label_1
_geom_bond_atom_site_label_2
_geom_bond_site_symmetry_2
_geom_bond_distance
_geom_bond_publ_flag
Cu1 O1W . 2.4199(15) yes
Cu1 N1 . 2.0605(16) yes
Cu1 N8 . 1.9754(17) yes
Cu1 O1W 7_555 2.4199(15) n
Cu1 N1 7_555 2.0605(16) n
Cu1 N8 7_555 1.9754(17) n
Ni1 C7 . 1.858(2) yes
Ni1 C9 . 1.865(2) yes
Ni1 C7 2_655 1.858(2) n
Ni1 C9 2_655 1.865(2) n
O1W H2W . 0.84(2) no
O1W H1W . 0.85(2) no
N1 C6 . 1.346(3) n
N1 C2 . 1.335(3) n
N8 C7 . 1.148(3) n
N10 C9 . 1.149(3) n
C2 C3 . 1.375(3) no
C3 C4 . 1.388(3) no
C4 C5 . 1.392(3) no
C4 C4 3_656 1.483(3) no
C5 C6 . 1.373(3) no
C2 H2 . 0.9500 no
C3 H3 . 0.9500 no
C5 H5 . 0.9500 no
C6 H6 . 0.9500 no

loop_
_geom_contact_atom_site_label_1
_geom_contact_atom_site_label_2
_geom_contact_distance
_geom_contact_site_symmetry_2
_geom_contact_publ_flag
Ni1 Ni1 3.7514(6) 3_665 y

loop_
_geom_hbond_atom_site_label_D
_geom_hbond_atom_site_label_H
_geom_hbond_atom_site_label_A
_geom_hbond_site_symmetry_A
_geom_hbond_distance_DH
_geom_hbond_distance_HA
_geom_hbond_distance_DA
_geom_hbond_angle_DHA
_geom_hbond_publ_flag
O1W H1W N10 4_565 0.85(2) 2.04(2) 2.886(3) 177(2) yes
O1W H2W N10 6_545 0.84(2) 2.15(2) 2.976(3) 169(3) yes
C2 H2 N8 7_555 0.95 2.43 2.964(3) 115 yes
C3 H3 O1W 6_545 0.95 2.43 3.342(3) 160 n
C5 H5 O1W 8_555 0.95 2.55 3.431(3) 155 n
C6 H6 N8 . 0.95 2.46 2.957(3) 112 yes

loop_
_geom_torsion_atom_site_label_1
_geom_torsion_atom_site_label_2
_geom_torsion_atom_site_label_3
_geom_torsion_atom_site_label_4
_geom_torsion_site_symmetry_1
_geom_torsion_site_symmetry_3
_geom_torsion_site_symmetry_4
_geom_torsion
_geom_torsion_publ_flag
O1W Cu1 N1 C2 . . . 114.82(16) no
O1W Cu1 N1 C6 . . . -67.81(16) no
N8 Cu1 N1 C2 . . . -153.72(17) no
N8 Cu1 N1 C6 . . . 23.65(16) no
O1W Cu1 N1 C2 7_555 . . -65.18(16) no
O1W Cu1 N1 C6 7_555 . . 112.19(16) no
N8 Cu1 N1 C2 7_555 . . 26.28(17) no
N8 Cu1 N1 C6 7_555 . . -156.35(16) no
Cu1 N1 C2 C3 . . . 175.67(17) no
C6 N1 C2 C3 . . . -1.8(3) no
Cu1 N1 C6 C5 . . . -174.48(17) no
C2 N1 C6 C5 . . . 3.0(3) no
N1 C2 C3 C4 . . . -1.4(3) no
C2 C3 C4 C5 . . . 3.4(3) no
C2 C3 C4 C4 . . 3_656 -176.9(2) no
C3 C4 C5 C6 . . . -2.3(3) no
C4 C4 C5 C6 3_656 . . 178.0(2) no
C3 C4 C4 C3 . 3_656 3_656 -180.0(2) no
C3 C4 C4 C5 . 3_656 3_656 0.3(3) no
C5 C4 C4 C3 . 3_656 3_656 -0.3(3) no
C5 C4 C4 C5 . 3_656 3_656 -180.0(2) no
C4 C5 C6 N1 . . . -1.0(3) no
